data_7716133
loop_
_publ_author_name
'Kosi&#x144;ska, Aneta'
'Jamroz, Daria'
'Rybarczyk-Pirek, Agnieszka J'
'Wojtulewski, S&#x142;awomir'
'Palusiak, Marcin'
'Zakrzewski, Janusz'
'Rudolf, Bogna'

_publ_section_title
;
 Amine-catalyzed substitution in CpFe(CO)<sub>2</sub>I by phosphine and
 bisphosphine ligands.
;
_journal_issue 23
_journal_name_full 'Dalton transactions (Cambridge, England : 2003)'
_journal_page_first 9732
_journal_page_last 9740
_journal_paper_doi 10.1039/d4dt00416g
_journal_volume 53
_journal_year 2024
_chemical_formula_moiety 'I, C32 H29 Fe O P2'
_chemical_formula_sum 'C32 H29 Fe I O P2'
_chemical_formula_weight 674.24
_space_group_crystal_system monoclinic
_space_group_IT_number 14
_space_group_name_Hall '-P 2ybc'
_space_group_name_H-M_alt 'P 1 21/c 1'
_atom_sites_solution_hydrogens geom
_atom_sites_solution_primary dual
_audit_creation_date 2023-06-10
_audit_creation_method
;
Olex2 1.5
(compiled 2023.03.06 svn.rbb2c1857 for OlexSys, GUI svn.r6748)
;
_audit_update_record
;
2023-06-14 deposited with the CCDC.	2024-04-29 downloaded from the CCDC.
;
_cell_angle_alpha 90
_cell_angle_beta 118.778(3)
_cell_angle_gamma 90
_cell_formula_units_Z 4
_cell_length_a 9.7064(2)
_cell_length_b 14.0307(2)
_cell_length_c 23.7668(5)
_cell_measurement_reflns_used 21567
_cell_measurement_temperature 100.1(9)
_cell_measurement_theta_max 76.3650
_cell_measurement_theta_min 3.7690
_cell_volume 2836.98(12)
_computing_cell_refinement 'CrysAlisPro 1.171.41.123a (Rigaku OD, 2022)'
_computing_data_collection 'CrysAlisPro 1.171.41.123a (Rigaku OD, 2022)'
_computing_data_reduction 'CrysAlisPro 1.171.41.123a (Rigaku OD, 2022)'
_computing_molecular_graphics 'Olex2 1.5 (Dolomanov et al., 2009)'
_computing_publication_material 'Olex2 1.5 (Dolomanov et al., 2009)'
_computing_structure_refinement 'SHELXL 2018/3 (Sheldrick, 2015)'
_computing_structure_solution 'SHELXT  (Sheldrick, 2015)'
_diffrn_ambient_environment N~2~
_diffrn_ambient_temperature 100.1(9)
_diffrn_detector 'CCD plate'
_diffrn_detector_area_resol_mean 10.4052
_diffrn_detector_type Atlas
_diffrn_measured_fraction_theta_full 1.000
_diffrn_measured_fraction_theta_max 0.999
_diffrn_measurement_details
;
List of Runs (angles in degrees, time in seconds):

  # Type    Start    End  Width  t~exp~   \w     \q     \k     \f   Frames
#--------------------------------------------------------------------------
  1  \w     -1.00  38.00   1.00   10.48    --  -41.44  19.00-180.00   39
  2  \w      2.00  35.00   1.00   10.48    --  -41.44  19.00-150.00   33
  3  \w      5.00  39.00   1.00   10.48    --  -41.44  19.00 150.00   34
  4  \w     -3.00  40.00   1.00   10.48    --  -41.44  19.00 120.00   43
  5  \w     -4.00  33.00   1.00   10.48    --  -41.44  19.00  60.00   37
  6  \w     -5.00  38.00   1.00   10.48    --  -41.44  19.00 -90.00   43
  7  \w     29.00  67.00   1.00   10.48    --   41.44-125.00 150.00   38
  8  \w     27.00  60.00   1.00   10.48    --   41.44-125.00 -30.00   33
  9  \w     34.00  86.00   1.00   10.48    --   41.44-125.00-120.00   52
 10  \w      8.00  83.00   1.00   10.48    --   41.44 -99.00   0.00   75
 11  \w    145.00 171.00   1.00   41.91    --  113.00  77.00  90.00   26
 12  \w     84.00 109.00   1.00   41.91    --  113.00-111.00   0.00   25
 13  \w     40.00  71.00   1.00   41.91    --  113.00 -45.00  90.00   31
 14  \w    118.00 144.00   1.00   41.91    --  113.00  30.00 -90.00   26
 15  \w     41.00  71.00   1.00   41.91    --  113.00 -45.00  60.00   30
 16  \w    112.00 138.00   1.00   41.91    --  113.00  77.00  90.00   26
 17  \w    114.00 147.00   1.00   41.91    --  113.00 -79.00-117.27   33
 18  \w     53.00 109.00   1.00   41.91    --  113.00-111.00-120.00   56
 19  \w     39.00  71.00   1.00   41.91    --  113.00 -45.00-120.00   32
 20  \w    107.00 165.00   1.00   41.91    --  113.00  15.00  60.00   58
 21  \w     63.00 109.00   1.00   41.91    --  113.00-111.00  90.00   46
 22  \w     38.00  70.00   1.00   41.91    --  113.00 -45.00 120.00   32
 23  \w     77.00 109.00   1.00   41.91    --  113.00-111.00  30.00   32
 24  \w     36.00  61.00   1.00   41.91    --  113.00-111.00   0.00   25
 25  \w     56.00 100.00   1.00   41.91    --  113.00 -95.00-180.00   44
 26  \w    152.00 178.00   1.00   41.91    --  113.00  15.00 120.00   26
 27  \w    146.00 177.00   1.00   41.91    --  113.00  77.00 150.00   31
 28  \w     94.00 127.00   1.00   41.91    --  113.00  61.00 120.00   33
 29  \w     83.00 170.00   1.00   41.91    --  113.00  61.00  60.00   87
 30  \w     75.00 105.00   1.00   41.91    --  113.00-111.00 -30.00   30
 31  \w     54.00  81.00   1.00   41.91    --  113.00  15.00  60.00   27
 32  \w    122.00 147.00   1.00   41.91    --  113.00 -83.00  84.15   25
 33  \w     52.00  78.00   1.00   41.91    --  113.00  15.00-180.00   26
 34  \w     70.00 108.00   1.00   41.91    --  113.00-111.00 -90.00   38
 35  \w     35.00  65.00   1.00   41.91    --  113.00-111.00 -90.00   30
 36  \w    129.00 171.00   1.00   41.91    --  113.00  30.00-150.00   42
 37  \w     32.00  57.00   1.00   41.91    --  113.00 -95.00   0.00   25
 38  \w    119.00 172.00   1.00   41.91    --  113.00  15.00-180.00   53
 39  \w     66.00 108.00   1.00   41.91    --  113.00-111.00 150.00   42
 40  \w     70.00  96.00   1.00   41.91    --  113.00-111.00  60.00   26
 41  \w     51.00  76.00   1.00   41.91    --  113.00 -61.00 150.00   25
 42  \w     38.00  84.00   1.00   41.91    --  113.00 -95.00  30.00   46
 43  \w     57.00  85.00   1.00   41.91    --  113.00 -61.00-120.00   28
 44  \w     32.00  79.00   1.00   41.91    --  113.00 -95.00 -90.00   47
 45  \w    148.00 173.00   1.00   41.91    --  113.00 111.00 -90.00   25
 46  \w     35.00  63.00   1.00   41.91    --  113.00-111.00  30.00   28
 47  \w    110.00 135.00   1.00   41.91    --  113.00  77.00 -90.00   25
 48  \w     56.00  82.00   1.00   41.91    --  113.00 -61.00  30.00   26
 49  \w    124.00 172.00   1.00   41.91    --  113.00  45.00 -90.00   48
 50  \w     62.00 104.00   1.00   41.91    --  113.00-111.00 120.00   42
 51  \w     46.00  81.00   1.00   41.91    --  113.00 -61.00-180.00   35
 52  \w     90.00 131.00   1.00   41.91    --  113.00  15.00 120.00   41
 53  \w     97.00 123.00   1.00   41.91    --  113.00  30.00-150.00   26
 54  \w    109.00 135.00   1.00   41.91    --  113.00 178.00  60.00   26
 55  \w    107.00 164.00   1.00   41.91    --  113.00  45.00 150.00   57
 56  \w     93.00 119.00   1.00   41.91    --  113.00 -77.00-150.00   26
 57  \w     32.00  58.00   1.00   41.91    --  113.00 -83.00  84.15   26
 58  \w     40.00  83.00   1.00   41.91    --  113.00 -61.00 -60.00   43
 59  \w    126.00 151.00   1.00   41.91    --  113.00 111.00-180.00   25
 60  \w    146.00 172.00   1.00   41.91    --  113.00 111.00   0.00   26
 61  \w     64.00 109.00   1.00   41.91    --  113.00-111.00-180.00   45
 62  \w     74.00 109.00   1.00   41.91    --  113.00-111.00 -60.00   35
 63  \w     53.00  79.00   1.00   41.91    --  113.00 -79.00-117.27   26
 64  \w     36.00  61.00   1.00   41.91    --  113.00 -95.00-150.00   25
 65  \w     94.00 119.00   1.00   41.91    --  113.00 178.00 120.00   25
 66  \w    119.00 145.00   1.00   41.91    --  113.00  45.00-150.00   26
 67  \w     37.00  62.00   1.00   41.91    --  113.00 -77.00 -60.00   25
 68  \w     91.00 116.00   1.00   41.91    --  113.00 -77.00  60.00   25
 69  \w    123.00 148.00   1.00   41.91    --  113.00 -87.00  73.00   25
;
_diffrn_measurement_device 'four-circle diffractometer'
_diffrn_measurement_device_type 'SuperNova, Dual, Cu at home/near, Atlas'
_diffrn_measurement_method '\w scans'
_diffrn_orient_matrix_type 'CrysAlisPro convention (1999,Acta A55,543-557)'
_diffrn_orient_matrix_UB_11 0.0867639000
_diffrn_orient_matrix_UB_12 -0.0943311000
_diffrn_orient_matrix_UB_13 0.0052794000
_diffrn_orient_matrix_UB_21 0.1579500000
_diffrn_orient_matrix_UB_22 0.0537727000
_diffrn_orient_matrix_UB_23 0.0301190000
_diffrn_orient_matrix_UB_31 0.0183439000
_diffrn_orient_matrix_UB_32 -0.0165061000
_diffrn_orient_matrix_UB_33 0.0672991000
_diffrn_radiation_monochromator mirror
_diffrn_radiation_probe x-ray
_diffrn_radiation_type 'Cu K\a'
_diffrn_radiation_wavelength 1.54184
_diffrn_reflns_av_R_equivalents 0.0307
_diffrn_reflns_av_unetI/netI 0.0216
_diffrn_reflns_Laue_measured_fraction_full 1.000
_diffrn_reflns_Laue_measured_fraction_max 0.999
_diffrn_reflns_limit_h_max 12
_diffrn_reflns_limit_h_min -12
_diffrn_reflns_limit_k_max 17
_diffrn_reflns_limit_k_min -17
_diffrn_reflns_limit_l_max 29
_diffrn_reflns_limit_l_min -21
_diffrn_reflns_number 40468
_diffrn_reflns_point_group_measured_fraction_full 1.000
_diffrn_reflns_point_group_measured_fraction_max 0.999
_diffrn_reflns_theta_full 67.684
_diffrn_reflns_theta_max 76.482
_diffrn_reflns_theta_min 3.798
_diffrn_source 'micro-focus sealed X-ray tube'
_diffrn_source_type 'SuperNova (Cu) X-ray Source'
_exptl_absorpt_coefficient_mu 14.052
_exptl_absorpt_correction_T_max 0.600
_exptl_absorpt_correction_T_min 0.375
_exptl_absorpt_correction_type analytical
_exptl_absorpt_process_details
;
CrysAlisPro 1.171.41.123a (Rigaku Oxford Diffraction, 2022)
Analytical numeric absorption correction using a multifaceted crystal
model based on expressions derived by R.C. Clark & J.S. Reid.
(Clark, R. C. & Reid, J. S. (1995). Acta Cryst. A51, 887-897)
Empirical absorption correction using spherical harmonics,
implemented in SCALE3 ABSPACK scaling algorithm.
;
_exptl_crystal_colour 'clear light yellow'
_exptl_crystal_colour_lustre clear
_exptl_crystal_colour_modifier light
_exptl_crystal_colour_primary yellow
_exptl_crystal_density_diffrn 1.579
_exptl_crystal_description plate
_exptl_crystal_F_000 1352
_exptl_crystal_size_max 0.107
_exptl_crystal_size_mid 0.065
_exptl_crystal_size_min 0.057
_refine_diff_density_max 0.310
_refine_diff_density_min -0.676
_refine_diff_density_rms 0.061
_refine_ls_extinction_method none
_refine_ls_goodness_of_fit_ref 1.014
_refine_ls_hydrogen_treatment constr
_refine_ls_matrix_type full
_refine_ls_number_parameters 334
_refine_ls_number_reflns 5952
_refine_ls_number_restraints 0
_refine_ls_restrained_S_all 1.014
_refine_ls_R_factor_all 0.0238
_refine_ls_R_factor_gt 0.0208
_refine_ls_shift/su_max 0.003
_refine_ls_shift/su_mean 0.000
_refine_ls_structure_factor_coef Fsqd
_refine_ls_weighting_details 'w=1/[\s^2^(Fo^2^)+(0.0282P)^2^+1.2647P] where P=(Fo^2^+2Fc^2^)/3'
_refine_ls_weighting_scheme calc
_refine_ls_wR_factor_gt 0.0499
_refine_ls_wR_factor_ref 0.0517
_reflns_Friedel_coverage 0.000
_reflns_number_gt 5505
_reflns_number_total 5952
_reflns_threshold_expression 'I > 2\s(I)'
_cod_data_source_file d4dt00416g2.cif
_cod_data_source_block ak-684f2
_cod_depositor_comments 'Adding full bibliography for 7716132--7716134.cif.'
_cod_database_code 7716133
_shelx_shelxl_version_number 2018/3
_chemical_oxdiff_formula 'C128  H116  Fe4  I4  O4  P8  '
_shelx_space_group_comment
;
The symmetry employed for this shelxl refinement is uniquely defined
by the following loop, which should always be used as a source of
symmetry information in preference to the above space-group names.
They are only intended as comments.
;
_shelx_estimated_absorpt_t_max 0.501
_shelx_estimated_absorpt_t_min 0.315
_olex2_refinement_description
;
1. Fixed Uiso
 At 1.2 times of:
  All C(H) groups, All C(H,H) groups
2.a Secondary CH2 refined with riding coordinates:
 C7(H7A,H7B), C8(H8A,H8B)
2.b Aromatic/amide H refined with riding coordinates:
 C4(H4), C1(H1), C14(H14), C3(H3), C2(H2), C13(H13), C5(H5), C26(H26),
 C10(H10), C28(H28), C32(H32), C19(H19), C20(H20), C12(H12), C22(H22), C11(H11),
  C18(H18), C24(H24), C29(H29), C25(H25), C31(H31), C17(H17), C30(H30),
 C23(H23), C16(H16)
;
_olex2_submission_special_instructions 'No special instructions were received'
_oxdiff_exptl_absorpt_empirical_details
;
Empirical correction (ABSPACK) includes:
- Absorption correction using spherical harmonics
- Frame scaling
;
_oxdiff_exptl_absorpt_empirical_full_max 1.376
_oxdiff_exptl_absorpt_empirical_full_min 0.822

loop_
_space_group_symop_operation_xyz
'x, y, z'
'-x, y+1/2, -z+1/2'
'-x, -y, -z'
'x, -y-1/2, z-1/2'

loop_
_atom_site_label
_atom_site_type_symbol
_atom_site_fract_x
_atom_site_fract_y
_atom_site_fract_z
_atom_site_U_iso_or_equiv
_atom_site_adp_type
_atom_site_occupancy
_atom_site_site_symmetry_order
_atom_site_calc_flag
_atom_site_refinement_flags_posn
_atom_site_refinement_flags_adp
_atom_site_refinement_flags_occupancy
_atom_site_disorder_assembly
_atom_site_disorder_group
I1 I 0.95726(2) 0.63356(2) 0.63087(2) 0.02314(4) Uani 1 1 d . . . . .
Fe1 Fe 0.56048(3) 0.60842(2) 0.37638(2) 0.01519(6) Uani 1 1 d . . . . .
P2 P 0.43108(5) 0.63030(3) 0.27154(2) 0.01724(8) Uani 1 1 d . . . . .
P1 P 0.41771(5) 0.72419(3) 0.38499(2) 0.01773(8) Uani 1 1 d . . . . .
O6 O 0.78420(16) 0.74592(10) 0.37672(7) 0.0293(3) Uani 1 1 d . . . . .
C4 C 0.7346(2) 0.53801(13) 0.45788(8) 0.0219(3) Uani 1 1 d . . . . .
H4 H 0.832789 0.564588 0.488003 0.026 Uiso 1 1 calc R U . . .
C1 C 0.4737(2) 0.49427(13) 0.40687(8) 0.0218(3) Uani 1 1 d . . . . .
H1 H 0.367085 0.486765 0.396977 0.026 Uiso 1 1 calc R U . . .
C14 C 0.4755(2) 0.92266(13) 0.40350(9) 0.0229(3) Uani 1 1 d . . . . .
H14 H 0.377488 0.931660 0.365826 0.027 Uiso 1 1 calc R U . . .
C27 C 0.2747(2) 0.54779(13) 0.22111(8) 0.0202(3) Uani 1 1 d . . . . .
C15 C 0.3046(2) 0.70564(13) 0.42727(8) 0.0207(3) Uani 1 1 d . . . . .
C3 C 0.7046(2) 0.48588(12) 0.40134(8) 0.0211(3) Uani 1 1 d . . . . .
H3 H 0.778695 0.471893 0.387150 0.025 Uiso 1 1 calc R U . . .
C2 C 0.5436(2) 0.45890(12) 0.37033(8) 0.0210(3) Uani 1 1 d . . . . .
H2 H 0.491336 0.423243 0.331685 0.025 Uiso 1 1 calc R U . . .
C9 C 0.5313(2) 0.83058(12) 0.42456(8) 0.0196(3) Uani 1 1 d . . . . .
C13 C 0.5638(3) 1.00139(14) 0.43786(10) 0.0273(4) Uani 1 1 d . . . . .
H13 H 0.526574 1.063939 0.423014 0.033 Uiso 1 1 calc R U . . .
C5 C 0.5937(2) 0.54321(13) 0.46126(8) 0.0217(3) Uani 1 1 d . . . . .
H5 H 0.580605 0.573919 0.494005 0.026 Uiso 1 1 calc R U . . .
C26 C 0.5437(2) 0.71077(14) 0.19221(9) 0.0258(4) Uani 1 1 d . . . . .
H26 H 0.460153 0.755439 0.178790 0.031 Uiso 1 1 calc R U . . .
C10 C 0.6748(2) 0.81860(13) 0.48063(9) 0.0238(3) Uani 1 1 d . . . . .
H10 H 0.713839 0.756219 0.495129 0.029 Uiso 1 1 calc R U . . .
C7 C 0.2688(2) 0.75898(13) 0.30328(8) 0.0230(3) Uani 1 1 d . . . . .
H7A H 0.174999 0.717681 0.288489 0.028 Uiso 1 1 calc R U . . .
H7B H 0.236040 0.825799 0.303278 0.028 Uiso 1 1 calc R U . . .
C28 C 0.1907(2) 0.49839(14) 0.24584(9) 0.0239(3) Uani 1 1 d . . . . .
H28 H 0.211597 0.510442 0.288568 0.029 Uiso 1 1 calc R U . . .
C32 C 0.2386(2) 0.53073(14) 0.15719(9) 0.0253(4) Uani 1 1 d . . . . .
H32 H 0.293028 0.564512 0.139253 0.030 Uiso 1 1 calc R U . . .
C19 C 0.2501(2) 0.74214(14) 0.51428(9) 0.0268(4) Uani 1 1 d . . . . .
H19 H 0.275212 0.776063 0.552621 0.032 Uiso 1 1 calc R U . . .
C20 C 0.3416(2) 0.75473(13) 0.48409(9) 0.0236(3) Uani 1 1 d . . . . .
H20 H 0.429135 0.796705 0.502136 0.028 Uiso 1 1 calc R U . . .
C12 C 0.7052(2) 0.98881(14) 0.49342(9) 0.0276(4) Uani 1 1 d . . . . .
H12 H 0.764558 1.042688 0.516707 0.033 Uiso 1 1 calc R U . . .
C22 C 0.6783(2) 0.57080(14) 0.25225(9) 0.0239(3) Uani 1 1 d . . . . .
H22 H 0.687105 0.519721 0.280031 0.029 Uiso 1 1 calc R U . . .
C11 C 0.7608(2) 0.89729(14) 0.51527(9) 0.0271(4) Uani 1 1 d . . . . .
H11 H 0.857129 0.888681 0.553753 0.032 Uiso 1 1 calc R U . . .
C21 C 0.5571(2) 0.63693(13) 0.23430(8) 0.0205(3) Uani 1 1 d . . . . .
C18 C 0.1230(2) 0.68054(14) 0.48873(9) 0.0255(4) Uani 1 1 d . . . . .
H18 H 0.060175 0.672802 0.509120 0.031 Uiso 1 1 calc R U . . .
C24 C 0.7746(3) 0.65366(16) 0.18901(10) 0.0307(4) Uani 1 1 d . . . . .
H24 H 0.849590 0.659884 0.174365 0.037 Uiso 1 1 calc R U . . .
C8 C 0.3388(2) 0.74880(13) 0.25812(8) 0.0224(3) Uani 1 1 d . . . . .
H8A H 0.418165 0.799189 0.267116 0.027 Uiso 1 1 calc R U . . .
H8B H 0.255264 0.755091 0.212939 0.027 Uiso 1 1 calc R U . . .
C6 C 0.6963(2) 0.69176(13) 0.37710(8) 0.0215(3) Uani 1 1 d . . . . .
C29 C 0.0769(2) 0.43184(14) 0.20871(9) 0.0255(4) Uani 1 1 d . . . . .
H29 H 0.022063 0.397906 0.226385 0.031 Uiso 1 1 calc R U . . .
C25 C 0.6527(3) 0.71886(15) 0.16992(10) 0.0302(4) Uani 1 1 d . . . . .
H25 H 0.643310 0.769219 0.141565 0.036 Uiso 1 1 calc R U . . .
C31 C 0.1240(2) 0.46491(15) 0.12014(9) 0.0288(4) Uani 1 1 d . . . . .
H31 H 0.100482 0.453928 0.076977 0.035 Uiso 1 1 calc R U . . .
C17 C 0.0876(2) 0.62993(13) 0.43291(10) 0.0265(4) Uani 1 1 d . . . . .
H17 H 0.001558 0.586792 0.415633 0.032 Uiso 1 1 calc R U . . .
C30 C 0.0433(2) 0.41483(14) 0.14571(9) 0.0263(4) Uani 1 1 d . . . . .
H30 H -0.034349 0.369301 0.120294 0.032 Uiso 1 1 calc R U . . .
C23 C 0.7864(2) 0.57897(15) 0.22980(9) 0.0279(4) Uani 1 1 d . . . . .
H23 H 0.868541 0.533498 0.242317 0.033 Uiso 1 1 calc R U . . .
C16 C 0.1779(2) 0.64236(14) 0.40241(9) 0.0248(4) Uani 1 1 d . . . . .
H16 H 0.153220 0.607573 0.364424 0.030 Uiso 1 1 calc R U . . .

loop_
_atom_site_aniso_label
_atom_site_aniso_U_11
_atom_site_aniso_U_22
_atom_site_aniso_U_33
_atom_site_aniso_U_23
_atom_site_aniso_U_13
_atom_site_aniso_U_12
I1 0.02017(6) 0.02634(7) 0.02264(6) -0.00593(4) 0.01010(5) -0.00142(4)
Fe1 0.01436(12) 0.01467(12) 0.01704(12) 0.00055(9) 0.00794(9) 0.00087(9)
P2 0.01685(19) 0.01789(19) 0.01756(18) 0.00041(14) 0.00874(15) 0.00121(14)
P1 0.01618(18) 0.01718(19) 0.01938(18) -0.00168(14) 0.00821(15) 0.00162(14)
O6 0.0232(6) 0.0252(7) 0.0413(8) 0.0021(6) 0.0170(6) -0.0039(5)
C4 0.0192(8) 0.0225(8) 0.0205(8) 0.0053(6) 0.0068(6) 0.0023(6)
C1 0.0223(8) 0.0196(8) 0.0254(8) 0.0034(6) 0.0130(7) -0.0013(6)
C14 0.0258(9) 0.0218(8) 0.0230(8) 0.0015(6) 0.0132(7) 0.0022(7)
C27 0.0173(8) 0.0223(8) 0.0205(8) -0.0013(6) 0.0087(6) 0.0014(6)
C15 0.0195(8) 0.0189(8) 0.0238(8) 0.0001(6) 0.0107(7) 0.0028(6)
C3 0.0211(8) 0.0186(8) 0.0250(8) 0.0051(6) 0.0123(7) 0.0052(6)
C2 0.0262(9) 0.0135(7) 0.0232(8) 0.0009(6) 0.0116(7) 0.0006(6)
C9 0.0220(8) 0.0175(8) 0.0230(8) -0.0014(6) 0.0136(7) -0.0003(6)
C13 0.0366(10) 0.0183(8) 0.0324(9) 0.0003(7) 0.0208(8) 0.0001(7)
C5 0.0243(9) 0.0225(8) 0.0188(8) 0.0037(6) 0.0109(7) 0.0025(7)
C26 0.0286(9) 0.0234(9) 0.0264(9) 0.0021(7) 0.0141(8) -0.0004(7)
C10 0.0245(9) 0.0204(8) 0.0251(8) -0.0001(7) 0.0109(7) 0.0002(7)
C7 0.0188(8) 0.0244(8) 0.0223(8) -0.0005(6) 0.0070(7) 0.0068(7)
C28 0.0203(8) 0.0304(9) 0.0229(8) -0.0044(7) 0.0118(7) -0.0016(7)
C32 0.0257(9) 0.0288(9) 0.0234(8) -0.0012(7) 0.0136(7) -0.0020(7)
C19 0.0296(10) 0.0282(9) 0.0249(8) -0.0006(7) 0.0149(8) 0.0011(8)
C20 0.0236(8) 0.0227(8) 0.0243(8) -0.0023(7) 0.0112(7) -0.0015(7)
C12 0.0316(10) 0.0232(9) 0.0314(9) -0.0076(7) 0.0178(8) -0.0072(7)
C22 0.0244(9) 0.0268(9) 0.0229(8) 0.0014(7) 0.0133(7) 0.0014(7)
C11 0.0263(9) 0.0270(9) 0.0260(8) -0.0039(7) 0.0111(7) -0.0038(7)
C21 0.0205(8) 0.0230(8) 0.0198(8) -0.0019(6) 0.0112(7) -0.0034(6)
C18 0.0228(8) 0.0274(9) 0.0305(9) 0.0046(7) 0.0161(7) 0.0047(7)
C24 0.0298(10) 0.0377(11) 0.0327(10) -0.0059(8) 0.0214(8) -0.0093(8)
C8 0.0228(8) 0.0207(8) 0.0206(8) 0.0019(6) 0.0079(7) 0.0053(6)
C6 0.0196(8) 0.0213(8) 0.0212(8) 0.0013(6) 0.0079(7) 0.0037(7)
C29 0.0201(8) 0.0298(9) 0.0284(9) -0.0025(7) 0.0130(7) -0.0023(7)
C25 0.0377(11) 0.0283(9) 0.0316(9) 0.0016(8) 0.0223(9) -0.0061(8)
C31 0.0305(10) 0.0322(10) 0.0231(8) -0.0056(7) 0.0125(8) -0.0019(8)
C17 0.0214(9) 0.0225(9) 0.0380(10) -0.0029(7) 0.0162(8) -0.0005(7)
C30 0.0220(8) 0.0256(9) 0.0291(9) -0.0058(7) 0.0105(7) -0.0021(7)
C23 0.0244(9) 0.0348(10) 0.0279(9) -0.0030(7) 0.0152(8) 0.0011(8)
C16 0.0209(8) 0.0250(9) 0.0299(9) -0.0062(7) 0.0133(7) 0.0000(7)

loop_
_atom_type_symbol
_atom_type_description
_atom_type_scat_dispersion_real
_atom_type_scat_dispersion_imag
_atom_type_scat_source
C C 0.0181 0.0091 'International Tables Vol C Tables 4.2.6.8 and 6.1.1.4'
H H 0.0000 0.0000 'International Tables Vol C Tables 4.2.6.8 and 6.1.1.4'
Fe Fe -1.1336 3.1974 'International Tables Vol C Tables 4.2.6.8 and 6.1.1.4'
I I -0.3257 6.8362 'International Tables Vol C Tables 4.2.6.8 and 6.1.1.4'
O O 0.0492 0.0322 'International Tables Vol C Tables 4.2.6.8 and 6.1.1.4'
P P 0.2955 0.4335 'International Tables Vol C Tables 4.2.6.8 and 6.1.1.4'

loop_
_exptl_crystal_face_index_h
_exptl_crystal_face_index_k
_exptl_crystal_face_index_l
_exptl_crystal_face_perp_dist
-2 -4 14 0.0391
2 4 -14 0.0181
-1 9 4 0.0571
1 -9 -4 0.0391
-6 1 2 0.0256
6 -1 -2 0.0396
-2 4 14 0.0550
-5 -1 -3 0.0157
1 2 12 0.0406
5 -6 -5 0.0326

loop_
_geom_angle_atom_site_label_1
_geom_angle_atom_site_label_2
_geom_angle_atom_site_label_3
_geom_angle
_geom_angle_site_symmetry_1
_geom_angle_site_symmetry_3
_geom_angle_publ_flag
P2 Fe1 P1 87.757(18) . . ?
C4 Fe1 P2 150.78(5) . . ?
C4 Fe1 P1 121.45(5) . . ?
C4 Fe1 C3 39.66(7) . . ?
C1 Fe1 P2 113.08(5) . . ?
C1 Fe1 P1 98.95(5) . . ?
C1 Fe1 C4 66.52(7) . . ?
C1 Fe1 C3 66.61(7) . . ?
C1 Fe1 C2 39.66(7) . . ?
C3 Fe1 P2 111.73(5) . . ?
C3 Fe1 P1 158.89(5) . . ?
C2 Fe1 P2 94.49(5) . . ?
C2 Fe1 P1 135.10(5) . . ?
C2 Fe1 C4 66.21(7) . . ?
C2 Fe1 C3 39.40(7) . . ?
C5 Fe1 P2 152.72(5) . . ?
C5 Fe1 P1 92.55(5) . . ?
C5 Fe1 C4 39.25(7) . . ?
C5 Fe1 C1 39.97(7) . . ?
C5 Fe1 C3 66.43(7) . . ?
C5 Fe1 C2 66.48(7) . . ?
C6 Fe1 P2 86.27(6) . . ?
C6 Fe1 P1 90.63(6) . . ?
C6 Fe1 C4 92.12(8) . . ?
C6 Fe1 C1 158.56(8) . . ?
C6 Fe1 C3 98.42(8) . . ?
C6 Fe1 C2 134.27(8) . . ?
C6 Fe1 C5 120.99(8) . . ?
C27 P2 Fe1 119.67(6) . . ?
C27 P2 C21 104.69(8) . . ?
C27 P2 C8 106.12(8) . . ?
C21 P2 Fe1 113.87(6) . . ?
C21 P2 C8 104.69(8) . . ?
C8 P2 Fe1 106.62(6) . . ?
C15 P1 Fe1 121.06(6) . . ?
C15 P1 C7 104.06(8) . . ?
C9 P1 Fe1 113.51(6) . . ?
C9 P1 C15 101.95(8) . . ?
C9 P1 C7 107.41(8) . . ?
C7 P1 Fe1 107.83(6) . . ?
Fe1 C4 H4 125.4 . . ?
C3 C4 Fe1 70.47(10) . . ?
C3 C4 H4 125.8 . . ?
C5 C4 Fe1 69.93(10) . . ?
C5 C4 H4 125.8 . . ?
C5 C4 C3 108.38(16) . . ?
Fe1 C1 H1 124.8 . . ?
C2 C1 Fe1 70.51(10) . . ?
C2 C1 H1 126.3 . . ?
C2 C1 C5 107.36(16) . . ?
C5 C1 Fe1 69.98(10) . . ?
C5 C1 H1 126.3 . . ?
C9 C14 H14 120.0 . . ?
C13 C14 H14 120.0 . . ?
C13 C14 C9 119.95(18) . . ?
C28 C27 P2 120.51(13) . . ?
C28 C27 C32 118.54(17) . . ?
C32 C27 P2 120.93(14) . . ?
C20 C15 P1 121.12(14) . . ?
C16 C15 P1 119.81(14) . . ?
C16 C15 C20 119.06(17) . . ?
Fe1 C3 H3 125.5 . . ?
C4 C3 Fe1 69.87(10) . . ?
C4 C3 H3 126.3 . . ?
C2 C3 Fe1 69.94(10) . . ?
C2 C3 C4 107.39(15) . . ?
C2 C3 H3 126.3 . . ?
Fe1 C2 H2 125.4 . . ?
C1 C2 Fe1 69.83(10) . . ?
C1 C2 H2 125.7 . . ?
C3 C2 Fe1 70.67(10) . . ?
C3 C2 C1 108.59(15) . . ?
C3 C2 H2 125.7 . . ?
C14 C9 P1 122.52(14) . . ?
C14 C9 C10 119.28(17) . . ?
C10 C9 P1 118.05(13) . . ?
C14 C13 H13 119.8 . . ?
C12 C13 C14 120.34(18) . . ?
C12 C13 H13 119.8 . . ?
Fe1 C5 H5 124.9 . . ?
C4 C5 Fe1 70.81(10) . . ?
C4 C5 C1 108.28(15) . . ?
C4 C5 H5 125.9 . . ?
C1 C5 Fe1 70.05(9) . . ?
C1 C5 H5 125.9 . . ?
C21 C26 H26 119.9 . . ?
C25 C26 H26 119.9 . . ?
C25 C26 C21 120.19(18) . . ?
C9 C10 H10 119.8 . . ?
C11 C10 C9 120.47(17) . . ?
C11 C10 H10 119.8 . . ?
P1 C7 H7A 109.9 . . ?
P1 C7 H7B 109.9 . . ?
H7A C7 H7B 108.3 . . ?
C8 C7 P1 109.08(12) . . ?
C8 C7 H7A 109.9 . . ?
C8 C7 H7B 109.9 . . ?
C27 C28 H28 119.6 . . ?
C29 C28 C27 120.81(17) . . ?
C29 C28 H28 119.6 . . ?
C27 C32 H32 119.8 . . ?
C31 C32 C27 120.44(17) . . ?
C31 C32 H32 119.8 . . ?
C20 C19 H19 119.8 . . ?
C18 C19 H19 119.8 . . ?
C18 C19 C20 120.45(18) . . ?
C15 C20 H20 119.9 . . ?
C19 C20 C15 120.16(18) . . ?
C19 C20 H20 119.9 . . ?
C13 C12 H12 119.9 . . ?
C13 C12 C11 120.10(18) . . ?
C11 C12 H12 119.9 . . ?
C21 C22 H22 119.7 . . ?
C23 C22 H22 119.7 . . ?
C23 C22 C21 120.56(18) . . ?
C10 C11 C12 119.84(19) . . ?
C10 C11 H11 120.1 . . ?
C12 C11 H11 120.1 . . ?
C26 C21 P2 121.98(14) . . ?
C22 C21 P2 118.77(13) . . ?
C22 C21 C26 119.06(17) . . ?
C19 C18 H18 120.2 . . ?
C19 C18 C17 119.63(17) . . ?
C17 C18 H18 120.2 . . ?
C25 C24 H24 120.2 . . ?
C25 C24 C23 119.65(18) . . ?
C23 C24 H24 120.2 . . ?
P2 C8 H8A 110.1 . . ?
P2 C8 H8B 110.1 . . ?
C7 C8 P2 107.83(12) . . ?
C7 C8 H8A 110.1 . . ?
C7 C8 H8B 110.1 . . ?
H8A C8 H8B 108.5 . . ?
O6 C6 Fe1 179.10(16) . . ?
C28 C29 H29 119.9 . . ?
C28 C29 C30 120.13(18) . . ?
C30 C29 H29 119.9 . . ?
C26 C25 H25 119.8 . . ?
C24 C25 C26 120.30(18) . . ?
C24 C25 H25 119.8 . . ?
C32 C31 H31 119.8 . . ?
C32 C31 C30 120.48(17) . . ?
C30 C31 H31 119.8 . . ?
C18 C17 H17 119.9 . . ?
C16 C17 C18 120.25(18) . . ?
C16 C17 H17 119.9 . . ?
C29 C30 C31 119.59(18) . . ?
C29 C30 H30 120.2 . . ?
C31 C30 H30 120.2 . . ?
C22 C23 C24 120.22(19) . . ?
C22 C23 H23 119.9 . . ?
C24 C23 H23 119.9 . . ?
C15 C16 H16 119.8 . . ?
C17 C16 C15 120.42(17) . . ?
C17 C16 H16 119.8 . . ?

loop_
_geom_bond_atom_site_label_1
_geom_bond_atom_site_label_2
_geom_bond_distance
_geom_bond_site_symmetry_2
_geom_bond_publ_flag
Fe1 P2 2.2062(5) . ?
Fe1 P1 2.2076(5) . ?
Fe1 C4 2.1054(17) . ?
Fe1 C1 2.0948(17) . ?
Fe1 C3 2.1134(17) . ?
Fe1 C2 2.1038(18) . ?
Fe1 C5 2.0939(16) . ?
Fe1 C6 1.7561(19) . ?
P2 C27 1.8244(18) . ?
P2 C21 1.8253(18) . ?
P2 C8 1.8421(18) . ?
P1 C15 1.8294(18) . ?
P1 C9 1.8250(18) . ?
P1 C7 1.8428(18) . ?
O6 C6 1.146(2) . ?
C4 H4 0.9500 . ?
C4 C3 1.431(3) . ?
C4 C5 1.411(3) . ?
C1 H1 0.9500 . ?
C1 C2 1.424(2) . ?
C1 C5 1.432(3) . ?
C14 H14 0.9500 . ?
C14 C9 1.397(3) . ?
C14 C13 1.396(3) . ?
C27 C28 1.397(3) . ?
C27 C32 1.405(2) . ?
C15 C20 1.400(3) . ?
C15 C16 1.396(3) . ?
C3 H3 0.9500 . ?
C3 C2 1.421(3) . ?
C2 H2 0.9500 . ?
C9 C10 1.399(3) . ?
C13 H13 0.9500 . ?
C13 C12 1.384(3) . ?
C5 H5 0.9500 . ?
C26 H26 0.9500 . ?
C26 C21 1.402(3) . ?
C26 C25 1.398(3) . ?
C10 H10 0.9500 . ?
C10 C11 1.390(3) . ?
C7 H7A 0.9900 . ?
C7 H7B 0.9900 . ?
C7 C8 1.529(2) . ?
C28 H28 0.9500 . ?
C28 C29 1.390(3) . ?
C32 H32 0.9500 . ?
C32 C31 1.386(3) . ?
C19 H19 0.9500 . ?
C19 C20 1.396(3) . ?
C19 C18 1.384(3) . ?
C20 H20 0.9500 . ?
C12 H12 0.9500 . ?
C12 C11 1.393(3) . ?
C22 H22 0.9500 . ?
C22 C21 1.394(3) . ?
C22 C23 1.393(3) . ?
C11 H11 0.9500 . ?
C18 H18 0.9500 . ?
C18 C17 1.394(3) . ?
C24 H24 0.9500 . ?
C24 C25 1.388(3) . ?
C24 C23 1.394(3) . ?
C8 H8A 0.9900 . ?
C8 H8B 0.9900 . ?
C29 H29 0.9500 . ?
C29 C30 1.391(3) . ?
C25 H25 0.9500 . ?
C31 H31 0.9500 . ?
C31 C30 1.391(3) . ?
C17 H17 0.9500 . ?
C17 C16 1.391(3) . ?
C30 H30 0.9500 . ?
C23 H23 0.9500 . ?
C16 H16 0.9500 . ?

loop_
_geom_torsion_atom_site_label_1
_geom_torsion_atom_site_label_2
_geom_torsion_atom_site_label_3
_geom_torsion_atom_site_label_4
_geom_torsion
_geom_torsion_site_symmetry_1
_geom_torsion_site_symmetry_2
_geom_torsion_site_symmetry_3
_geom_torsion_site_symmetry_4
_geom_torsion_publ_flag
Fe1 P2 C27 C28 27.30(17) . . . . ?
Fe1 P2 C27 C32 -151.16(13) . . . . ?
Fe1 P2 C21 C26 -130.26(14) . . . . ?
Fe1 P2 C21 C22 44.60(16) . . . . ?
Fe1 P2 C8 C7 -43.30(13) . . . . ?
Fe1 P1 C15 C20 114.47(14) . . . . ?
Fe1 P1 C15 C16 -66.24(16) . . . . ?
Fe1 P1 C9 C14 139.20(13) . . . . ?
Fe1 P1 C9 C10 -45.30(15) . . . . ?
Fe1 P1 C7 C8 -34.10(14) . . . . ?
Fe1 C4 C3 C2 -60.15(12) . . . . ?
Fe1 C4 C5 C1 60.30(12) . . . . ?
Fe1 C1 C2 C3 60.29(12) . . . . ?
Fe1 C1 C5 C4 -60.78(12) . . . . ?
Fe1 C3 C2 C1 -59.76(12) . . . . ?
P2 C27 C28 C29 -176.70(15) . . . . ?
P2 C27 C32 C31 177.29(15) . . . . ?
P1 C15 C20 C19 177.62(15) . . . . ?
P1 C15 C16 C17 -177.86(15) . . . . ?
P1 C9 C10 C11 -175.34(14) . . . . ?
P1 C7 C8 P2 48.94(15) . . . . ?
C4 C3 C2 Fe1 60.11(12) . . . . ?
C4 C3 C2 C1 0.34(19) . . . . ?
C14 C9 C10 C11 0.3(3) . . . . ?
C14 C13 C12 C11 0.3(3) . . . . ?
C27 P2 C21 C26 97.24(16) . . . . ?
C27 P2 C21 C22 -87.90(16) . . . . ?
C27 P2 C8 C7 85.30(13) . . . . ?
C27 C28 C29 C30 -1.2(3) . . . . ?
C27 C32 C31 C30 0.0(3) . . . . ?
C15 P1 C9 C14 -88.96(15) . . . . ?
C15 P1 C9 C10 86.55(15) . . . . ?
C15 P1 C7 C8 -163.83(13) . . . . ?
C3 C4 C5 Fe1 -60.24(12) . . . . ?
C3 C4 C5 C1 0.1(2) . . . . ?
C2 C1 C5 Fe1 60.93(12) . . . . ?
C2 C1 C5 C4 0.1(2) . . . . ?
C9 P1 C15 C20 -12.65(17) . . . . ?
C9 P1 C15 C16 166.64(15) . . . . ?
C9 P1 C7 C8 88.58(14) . . . . ?
C9 C14 C13 C12 -1.2(3) . . . . ?
C9 C10 C11 C12 -1.2(3) . . . . ?
C13 C14 C9 P1 176.34(14) . . . . ?
C13 C14 C9 C10 0.9(3) . . . . ?
C13 C12 C11 C10 0.9(3) . . . . ?
C5 C4 C3 Fe1 59.90(12) . . . . ?
C5 C4 C3 C2 -0.25(19) . . . . ?
C5 C1 C2 Fe1 -60.59(12) . . . . ?
C5 C1 C2 C3 -0.3(2) . . . . ?
C7 P1 C15 C20 -124.26(16) . . . . ?
C7 P1 C15 C16 55.03(17) . . . . ?
C7 P1 C9 C14 20.10(16) . . . . ?
C7 P1 C9 C10 -164.40(14) . . . . ?
C28 C27 C32 C31 -1.2(3) . . . . ?
C28 C29 C30 C31 -0.1(3) . . . . ?
C32 C27 C28 C29 1.8(3) . . . . ?
C32 C31 C30 C29 0.7(3) . . . . ?
C19 C18 C17 C16 -1.1(3) . . . . ?
C20 C15 C16 C17 1.4(3) . . . . ?
C20 C19 C18 C17 0.8(3) . . . . ?
C21 P2 C27 C28 156.41(15) . . . . ?
C21 P2 C27 C32 -22.04(17) . . . . ?
C21 P2 C8 C7 -164.29(12) . . . . ?
C21 C26 C25 C24 0.3(3) . . . . ?
C21 C22 C23 C24 0.0(3) . . . . ?
C18 C19 C20 C15 0.5(3) . . . . ?
C18 C17 C16 C15 -0.1(3) . . . . ?
C8 P2 C27 C28 -93.19(16) . . . . ?
C8 P2 C27 C32 88.36(16) . . . . ?
C8 P2 C21 C26 -14.20(17) . . . . ?
C8 P2 C21 C22 160.66(15) . . . . ?
C25 C26 C21 P2 173.36(15) . . . . ?
C25 C26 C21 C22 -1.5(3) . . . . ?
C25 C24 C23 C22 -1.2(3) . . . . ?
C23 C22 C21 P2 -173.69(15) . . . . ?
C23 C22 C21 C26 1.3(3) . . . . ?
C23 C24 C25 C26 1.0(3) . . . . ?
C16 C15 C20 C19 -1.7(3) . . . . ?

loop_
_exptl_oxdiff_crystal_face_indexfrac_h
_exptl_oxdiff_crystal_face_indexfrac_k
_exptl_oxdiff_crystal_face_indexfrac_l
_exptl_oxdiff_crystal_face_x
_exptl_oxdiff_crystal_face_y
_exptl_oxdiff_crystal_face_z
-2.0752 -4.0760 13.7045 0.2768 -0.1342 0.9515
2.0752 4.0760 -13.7045 -0.2768 0.1342 -0.9515
-0.9836 8.8410 3.5893 -0.9004 0.4282 0.0776
0.9836 -8.8410 -3.5893 0.9004 -0.4282 -0.0776
-5.7768 1.2291 1.7410 -0.6080 -0.7939 -0.0091
5.7768 -1.2291 -1.7410 0.6080 0.7939 0.0091
-2.0010 3.9908 13.9769 -0.4763 0.3195 0.8381
-4.9913 -1.0028 -3.0008 -0.3543 -0.9327 -0.2770
0.9944 1.9952 11.9869 -0.0386 0.6254 0.7920
4.9921 -5.9908 -4.9752 0.9720 0.3165 -0.1444
